data_4106308
loop_
_publ_author_name
'Bin Xiao'
'Tian-Jun Gong'
'Zhao-Jing Liu'
'Jing-Hui Liu'
'Dong-Fen Luo'
'Jun Xu'
'Lei Liu'

_publ_section_title
;
 Synthesis of Dibenzofurans via Palladium-Catalyzed Phenol-Directed C-H
 Activation/C-O Cyclization
;
_journal_name_full 'Journal of the American Chemical Society'
_journal_page_first 9250
_journal_page_last 9253
_journal_paper_doi 10.1021/ja203335u
_journal_volume 133
_journal_year 2011
_chemical_absolute_configuration unk
_chemical_formula_sum 'C26 H26 O4'
_chemical_formula_weight 402.47
_space_group_IT_number 19
_symmetry_cell_setting orthorhombic
_symmetry_space_group_name_Hall 'P 2ac 2ab'
_symmetry_space_group_name_H-M 'P 21 21 21'
_atom_sites_solution_hydrogens geom
_atom_sites_solution_primary direct
_atom_sites_solution_secondary difmap
_audit_creation_method SHELXL-97
_cell_angle_alpha 90.00
_cell_angle_beta 90.00
_cell_angle_gamma 90.00
_cell_formula_units_Z 4
_cell_length_a 6.9858(3)
_cell_length_b 13.2211(6)
_cell_length_c 22.1961(9)
_cell_measurement_reflns_used 3419
_cell_measurement_temperature 291(2)
_cell_measurement_theta_max 69.4904
_cell_measurement_theta_min 3.3405
_cell_volume 2050.03(15)
_computing_cell_refinement 'CrysAlisPro (Oxford Diffraction Ltd.)'
_computing_data_collection 'CrysAlisPro (Oxford Diffraction Ltd.)'
_computing_data_reduction 'CrysAlisPro (Oxford Diffraction Ltd.)'
_computing_molecular_graphics
;
 OLEX2: a complete structure solution, refinement and analysis program.
 Dolomanov et al., J. Appl. Cryst. (2009). 42, 339-341
;
_computing_publication_material
;
 OLEX2: a complete structure solution, refinement and analysis program.
 Dolomanov et al., J. Appl. Cryst. (2009). 42, 339-341
;
_computing_structure_refinement 'SHELXL-97 (Sheldrick, 1997)'
_computing_structure_solution 'SHELXS-97 (Sheldrick, 1997)'
_diffrn_ambient_temperature 291(2)
_diffrn_detector_area_resol_mean 15.9149
_diffrn_measured_fraction_theta_full 0.999
_diffrn_measured_fraction_theta_max 0.999
_diffrn_measurement_device_type 'Gemini S Ultra, Oxford Diffraction'
_diffrn_measurement_method '\w scans'
_diffrn_radiation_monochromator mirror
_diffrn_radiation_source 'Enhance Ultra (Cu) X-ray Source'
_diffrn_radiation_type CuK\a
_diffrn_radiation_wavelength 1.54184
_diffrn_reflns_av_R_equivalents 0.0228
_diffrn_reflns_av_sigmaI/netI 0.0303
_diffrn_reflns_limit_h_max 8
_diffrn_reflns_limit_h_min -5
_diffrn_reflns_limit_k_max 15
_diffrn_reflns_limit_k_min -13
_diffrn_reflns_limit_l_max 24
_diffrn_reflns_limit_l_min -26
_diffrn_reflns_number 8304
_diffrn_reflns_theta_full 65.09
_diffrn_reflns_theta_max 65.09
_diffrn_reflns_theta_min 3.89
_exptl_absorpt_coefficient_mu 0.697
_exptl_absorpt_correction_T_max 0.8182
_exptl_absorpt_correction_T_min 0.7876
_exptl_absorpt_correction_type multi-scan
_exptl_absorpt_process_details
;
 CrysAlisPro, Oxford Diffraction Ltd.,
 Version 1.171.34.44 (release 25-10-2010 CrysAlis171 .NET)
 (compiled Oct 25 2010,18:11:34)
 empirical absorption correction using spherical harmonics,
 implemented in SCALE3 ABSPACK scaling algorithm.
;
_exptl_crystal_density_diffrn 1.304
_exptl_crystal_F_000 856
_exptl_crystal_size_max 0.36
_exptl_crystal_size_mid 0.30
_exptl_crystal_size_min 0.30
_refine_diff_density_max 0.317
_refine_diff_density_min -0.116
_refine_diff_density_rms 0.031
_refine_ls_abs_structure_details 'Flack H D (1983), Acta Cryst. A39, 876-881'
_refine_ls_extinction_method none
_refine_ls_goodness_of_fit_ref 1.029
_refine_ls_hydrogen_treatment constr
_refine_ls_matrix_type full
_refine_ls_number_parameters 273
_refine_ls_number_reflns 3442
_refine_ls_number_restraints 0
_refine_ls_restrained_S_all 1.029
_refine_ls_R_factor_all 0.0568
_refine_ls_R_factor_gt 0.0455
_refine_ls_shift/su_max 0.014
_refine_ls_shift/su_mean 0.001
_refine_ls_structure_factor_coef Fsqd
_refine_ls_weighting_details
;
calc w=1/[\s^2^(Fo^2^)+(0.0713P)^2^+0.1217P] where P=(Fo^2^+2Fc^2^)/3
;
_refine_ls_weighting_scheme calc
_refine_ls_wR_factor_gt 0.1199
_refine_ls_wR_factor_ref 0.1302
_reflns_number_gt 2829
_reflns_number_total 3442
_reflns_threshold_expression >2sigma(I)
_cod_data_source_file ja203335u_si_002.cif
_cod_data_source_block 110317
_cod_database_code 4106308

loop_
_symmetry_equiv_pos_as_xyz
'x, y, z'
'-x+1/2, -y, z+1/2'
'x+1/2, -y+1/2, -z'
'-x, y+1/2, -z+1/2'

loop_
_atom_site_label
_atom_site_type_symbol
_atom_site_fract_x
_atom_site_fract_y
_atom_site_fract_z
_atom_site_U_iso_or_equiv
_atom_site_adp_type
_atom_site_occupancy
_atom_site_symmetry_multiplicity
_atom_site_calc_flag
_atom_site_refinement_flags
O4 O 1.7383(3) 1.20238(16) 0.36008(9) 0.0770(6) Uani 1 1 d .
O3 O 1.6458(3) 1.07693(18) 0.29936(10) 0.0886(7) Uani 1 1 d .
O1 O 0.9516(3) 1.08853(15) 0.48092(9) 0.0765(6) Uani 1 1 d .
O2 O 0.6419(3) 0.38541(17) 0.25449(10) 0.0824(6) Uani 1 1 d .
C25 C 1.6154(4) 1.1300(2) 0.34192(12) 0.0649(7) Uani 1 1 d .
C19 C 0.6701(4) 0.5194(2) 0.32958(13) 0.0664(7) Uani 1 1 d .
C14 C 0.5618(3) 0.6720(2) 0.38915(12) 0.0626(6) Uani 1 1 d .
H14 H 0.6240 0.6430 0.4248 0.075 Uiso 1 1 calc R
C8 C 0.8770(4) 1.0003(2) 0.45479(12) 0.0659(7) Uani 1 1 d .
C1 C 1.4427(4) 1.1230(2) 0.38039(11) 0.0633(6) Uani 1 1 d .
C3 C 1.2405(5) 1.1886(2) 0.46064(13) 0.0789(9) Uani 1 1 d .
H3 H 1.2139 1.2367 0.4901 0.095 Uiso 1 1 calc R
C12 C 0.9407(4) 0.8796(2) 0.37750(11) 0.0605(6) Uani 1 1 d .
H12 H 1.0173 0.8555 0.3464 0.073 Uiso 1 1 calc R
C20 C 0.5017(3) 0.5862(2) 0.34800(13) 0.0637(7) Uani 1 1 d .
H20 H 0.4554 0.6180 0.3109 0.076 Uiso 1 1 calc R
C2 C 1.4017(5) 1.1957(2) 0.42492(12) 0.0717(8) Uani 1 1 d .
H2 H 1.4852 1.2497 0.4304 0.086 Uiso 1 1 calc R
C11 C 0.7710(4) 0.8298(2) 0.39195(12) 0.0614(6) Uani 1 1 d .
C23 C 0.5735(4) 0.4349(2) 0.29420(14) 0.0677(7) Uani 1 1 d .
C6 C 1.3200(4) 1.0420(2) 0.37137(11) 0.0605(6) Uani 1 1 d .
H6 H 1.3473 0.9935 0.3423 0.073 Uiso 1 1 calc R
C17 C 0.8780(4) 0.6752(2) 0.33280(14) 0.0770(8) Uani 1 1 d .
H17B H 0.9519 0.6518 0.3671 0.092 Uiso 1 1 calc R
H17A H 0.9601 0.7181 0.3085 0.092 Uiso 1 1 calc R
C5 C 1.1564(4) 1.03439(19) 0.40621(11) 0.0588(6) Uani 1 1 d .
C7 C 0.9957(4) 0.9650(2) 0.40939(11) 0.0613(6) Uani 1 1 d .
C16 C 0.4707(4) 0.8151(2) 0.45679(14) 0.0758(8) Uani 1 1 d .
H16B H 0.3728 0.8659 0.4636 0.091 Uiso 1 1 calc R
H16A H 0.4916 0.7798 0.4945 0.091 Uiso 1 1 calc R
C13 C 0.7087(4) 0.7373(2) 0.35538(12) 0.0622(6) Uani 1 1 d .
H13 H 0.6434 0.7633 0.3195 0.075 Uiso 1 1 calc R
C10 C 0.6546(4) 0.8676(2) 0.43864(12) 0.0631(6) Uani 1 1 d .
C9 C 0.7092(4) 0.9547(2) 0.47014(12) 0.0688(7) Uani 1 1 d .
H9 H 0.6328 0.9807 0.5008 0.083 Uiso 1 1 calc R
C4 C 1.1208(4) 1.1077(2) 0.45095(13) 0.0683(7) Uani 1 1 d .
C24 C 0.7675(5) 0.4660(2) 0.38401(15) 0.0817(9) Uani 1 1 d .
H24A H 0.6753 0.4246 0.4045 0.123 Uiso 1 1 calc R
H24C H 0.8167 0.5160 0.4113 0.123 Uiso 1 1 calc R
H24B H 0.8707 0.4244 0.3698 0.123 Uiso 1 1 calc R
C18 C 0.8149(4) 0.5830(2) 0.29487(14) 0.0761(8) Uani 1 1 d .
H18A H 0.7581 0.6061 0.2574 0.091 Uiso 1 1 calc R
H18B H 0.9258 0.5421 0.2851 0.091 Uiso 1 1 calc R
C22 C 0.3686(5) 0.4270(2) 0.31782(15) 0.0794(9) Uani 1 1 d .
H22B H 0.3457 0.3605 0.3349 0.095 Uiso 1 1 calc R
H22A H 0.2776 0.4383 0.2855 0.095 Uiso 1 1 calc R
C15 C 0.3976(4) 0.7396(2) 0.41002(14) 0.0725(8) Uani 1 1 d .
H15A H 0.2970 0.6984 0.4275 0.087 Uiso 1 1 calc R
H15B H 0.3447 0.7757 0.3758 0.087 Uiso 1 1 calc R
C21 C 0.3486(4) 0.5086(3) 0.36617(15) 0.0803(9) Uani 1 1 d .
H21B H 0.3737 0.4813 0.4060 0.096 Uiso 1 1 calc R
H21A H 0.2217 0.5384 0.3656 0.096 Uiso 1 1 calc R
C26 C 1.9048(5) 1.2145(3) 0.32226(15) 0.0859(9) Uani 1 1 d .
H26B H 1.8677 1.2449 0.2848 0.129 Uiso 1 1 calc R
H26A H 1.9611 1.1495 0.3146 0.129 Uiso 1 1 calc R
H26C H 1.9962 1.2571 0.3422 0.129 Uiso 1 1 calc R

loop_
_atom_site_aniso_label
_atom_site_aniso_U_11
_atom_site_aniso_U_22
_atom_site_aniso_U_33
_atom_site_aniso_U_23
_atom_site_aniso_U_13
_atom_site_aniso_U_12
O4 0.0730(12) 0.0707(12) 0.0873(13) -0.0086(10) 0.0082(10) -0.0128(11)
O3 0.0855(14) 0.1007(16) 0.0797(13) -0.0282(13) 0.0090(11) -0.0161(14)
O1 0.0863(13) 0.0713(12) 0.0720(12) -0.0124(10) 0.0123(10) -0.0069(11)
O2 0.0890(14) 0.0723(13) 0.0858(14) -0.0048(11) -0.0079(12) -0.0062(13)
C25 0.0694(16) 0.0602(15) 0.0651(16) 0.0021(13) -0.0069(13) -0.0034(14)
C19 0.0585(15) 0.0692(17) 0.0715(16) 0.0038(14) -0.0030(12) -0.0067(14)
C14 0.0456(13) 0.0706(16) 0.0715(15) 0.0054(14) -0.0020(11) 0.0005(13)
C8 0.0716(16) 0.0611(15) 0.0651(15) -0.0050(13) -0.0028(13) 0.0019(14)
C1 0.0717(16) 0.0594(14) 0.0589(14) 0.0000(13) -0.0035(12) -0.0003(14)
C3 0.095(2) 0.0709(18) 0.0713(17) -0.0177(15) 0.0128(16) -0.0111(18)
C12 0.0567(14) 0.0634(15) 0.0615(14) -0.0041(12) 0.0022(11) -0.0009(13)
C20 0.0486(13) 0.0693(16) 0.0732(16) 0.0061(13) -0.0067(12) -0.0049(13)
C2 0.086(2) 0.0625(16) 0.0663(16) -0.0068(13) -0.0014(14) -0.0132(15)
C11 0.0546(14) 0.0650(15) 0.0646(15) 0.0003(13) -0.0017(12) -0.0007(13)
C23 0.0669(16) 0.0634(17) 0.0729(17) 0.0099(15) -0.0116(14) -0.0102(14)
C6 0.0682(16) 0.0530(14) 0.0604(14) -0.0027(12) -0.0047(12) -0.0003(13)
C17 0.0609(16) 0.0764(18) 0.094(2) -0.0163(16) 0.0143(15) -0.0128(16)
C5 0.0663(15) 0.0544(13) 0.0557(13) -0.0037(11) -0.0011(12) -0.0001(13)
C7 0.0638(15) 0.0598(14) 0.0603(14) 0.0016(12) -0.0004(12) 0.0026(13)
C16 0.0572(15) 0.0814(19) 0.089(2) 0.0015(17) 0.0131(14) 0.0038(15)
C13 0.0529(13) 0.0657(16) 0.0679(15) -0.0003(13) -0.0008(12) -0.0045(12)
C10 0.0572(14) 0.0659(16) 0.0662(15) 0.0038(13) 0.0009(12) 0.0051(14)
C9 0.0646(16) 0.0737(18) 0.0680(16) -0.0028(14) 0.0087(12) 0.0071(15)
C4 0.0770(17) 0.0667(16) 0.0611(15) -0.0032(13) 0.0020(14) -0.0044(15)
C24 0.0769(19) 0.079(2) 0.089(2) -0.0017(17) -0.0227(16) 0.0049(18)
C18 0.0678(17) 0.0762(19) 0.0842(19) -0.0158(16) 0.0146(14) -0.0185(15)
C22 0.0723(18) 0.0774(19) 0.089(2) 0.0128(17) -0.0123(16) -0.0173(17)
C15 0.0483(14) 0.0786(18) 0.0904(19) 0.0034(16) 0.0040(13) 0.0031(13)
C21 0.0543(15) 0.086(2) 0.100(2) 0.0135(18) 0.0008(15) -0.0138(16)
C26 0.0723(19) 0.082(2) 0.103(2) 0.0030(19) 0.0149(17) 0.0000(18)

loop_
_atom_type_symbol
_atom_type_description
_atom_type_scat_dispersion_real
_atom_type_scat_dispersion_imag
_atom_type_scat_source
C C 0.0181 0.0091 'International Tables Vol C Tables 4.2.6.8 and 6.1.1.4'
H H 0.0000 0.0000 'International Tables Vol C Tables 4.2.6.8 and 6.1.1.4'
O O 0.0492 0.0322 'International Tables Vol C Tables 4.2.6.8 and 6.1.1.4'

loop_
_geom_angle_atom_site_label_1
_geom_angle_atom_site_label_2
_geom_angle_atom_site_label_3
_geom_angle
C25 O4 C26 114.7(2)
C4 O1 C8 105.8(2)
O3 C25 O4 122.7(3)
O3 C25 C1 124.3(3)
O4 C25 C1 113.0(2)
C23 C19 C18 116.0(2)
C23 C19 C20 102.8(2)
C18 C19 C20 109.1(2)
C23 C19 C24 105.1(2)
C18 C19 C24 110.6(2)
C20 C19 C24 113.1(2)
C20 C14 C15 114.4(2)
C20 C14 C13 108.2(2)
C15 C14 C13 108.7(2)
C20 C14 H14 108.5
C15 C14 H14 108.5
C13 C14 H14 108.5
C9 C8 C7 123.2(3)
C9 C8 O1 125.8(3)
C7 C8 O1 111.0(3)
C6 C1 C2 120.2(3)
C6 C1 C25 117.9(2)
C2 C1 C25 121.9(3)
C4 C3 C2 117.3(3)
C4 C3 H3 121.3
C2 C3 H3 121.3
C7 C12 C11 120.2(3)
C7 C12 H12 119.9
C11 C12 H12 119.9
C14 C20 C19 112.4(2)
C14 C20 C21 122.3(2)
C19 C20 C21 102.7(2)
C14 C20 H20 106.1
C19 C20 H20 106.1
C21 C20 H20 106.1
C3 C2 C1 121.5(3)
C3 C2 H2 119.2
C1 C2 H2 119.2
C12 C11 C10 119.5(3)
C12 C11 C13 119.8(2)
C10 C11 C13 120.6(2)
O2 C23 C19 127.1(3)
O2 C23 C22 126.1(3)
C19 C23 C22 106.7(3)
C5 C6 C1 119.1(2)
C5 C6 H6 120.4
C1 C6 H6 120.4
C13 C17 C18 112.5(2)
C13 C17 H17B 109.1
C18 C17 H17B 109.1
C13 C17 H17A 109.1
C18 C17 H17A 109.1
H17B C17 H17A 107.8
C6 C5 C4 119.3(3)
C6 C5 C7 135.4(2)
C4 C5 C7 105.3(2)
C8 C7 C12 118.6(3)
C8 C7 C5 106.6(2)
C12 C7 C5 134.8(3)
C10 C16 C15 113.7(2)
C10 C16 H16B 108.8
C15 C16 H16B 108.8
C10 C16 H16A 108.8
C15 C16 H16A 108.8
H16B C16 H16A 107.7
C17 C13 C11 112.6(2)
C17 C13 C14 112.1(2)
C11 C13 C14 112.4(2)
C17 C13 H13 106.4
C11 C13 H13 106.4
C14 C13 H13 106.4
C9 C10 C11 120.1(3)
C9 C10 C16 118.4(3)
C11 C10 C16 121.5(3)
C8 C9 C10 118.3(3)
C8 C9 H9 120.9
C10 C9 H9 120.9
C3 C4 O1 126.1(3)
C3 C4 C5 122.6(3)
O1 C4 C5 111.3(2)
C19 C24 H24A 109.5
C19 C24 H24C 109.5
H24A C24 H24C 109.5
C19 C24 H24B 109.5
H24A C24 H24B 109.5
H24C C24 H24B 109.5
C19 C18 C17 110.4(2)
C19 C18 H18A 109.6
C17 C18 H18A 109.6
C19 C18 H18B 109.6
C17 C18 H18B 109.6
H18A C18 H18B 108.1
C23 C22 C21 106.2(3)
C23 C22 H22B 110.5
C21 C22 H22B 110.5
C23 C22 H22A 110.5
C21 C22 H22A 110.5
H22B C22 H22A 108.7
C14 C15 C16 109.8(2)
C14 C15 H15A 109.7
C16 C15 H15A 109.7
C14 C15 H15B 109.7
C16 C15 H15B 109.7
H15A C15 H15B 108.2
C22 C21 C20 102.9(3)
C22 C21 H21B 111.2
C20 C21 H21B 111.2
C22 C21 H21A 111.2
C20 C21 H21A 111.2
H21B C21 H21A 109.1
O4 C26 H26B 109.5
O4 C26 H26A 109.5
H26B C26 H26A 109.5
O4 C26 H26C 109.5
H26B C26 H26C 109.5
H26A C26 H26C 109.5

loop_
_geom_bond_atom_site_label_1
_geom_bond_atom_site_label_2
_geom_bond_distance
O4 C25 1.348(3)
O4 C26 1.443(4)
O3 C25 1.195(3)
O1 C4 1.380(4)
O1 C8 1.403(3)
O2 C23 1.197(4)
C25 C1 1.481(4)
C19 C23 1.523(4)
C19 C18 1.525(4)
C19 C20 1.527(4)
C19 C24 1.556(4)
C14 C20 1.516(4)
C14 C15 1.526(4)
C14 C13 1.536(4)
C14 H14 0.9800
C8 C9 1.361(4)
C8 C7 1.386(4)
C1 C6 1.386(4)
C1 C2 1.408(4)
C3 C4 1.374(4)
C3 C2 1.381(4)
C3 H3 0.9300
C12 C7 1.388(4)
C12 C11 1.393(4)
C12 H12 0.9300
C20 C21 1.536(4)
C20 H20 0.9800
C2 H2 0.9300
C11 C10 1.408(4)
C11 C13 1.531(4)
C23 C22 1.528(4)
C6 C5 1.384(4)
C6 H6 0.9300
C17 C13 1.524(4)
C17 C18 1.546(4)
C17 H17B 0.9700
C17 H17A 0.9700
C5 C4 1.410(4)
C5 C7 1.451(4)
C16 C10 1.515(4)
C16 C15 1.528(4)
C16 H16B 0.9700
C16 H16A 0.9700
C13 H13 0.9800
C10 C9 1.400(4)
C9 H9 0.9300
C24 H24A 0.9600
C24 H24C 0.9600
C24 H24B 0.9600
C18 H18A 0.9700
C18 H18B 0.9700
C22 C21 1.528(5)
C22 H22B 0.9700
C22 H22A 0.9700
C15 H15A 0.9700
C15 H15B 0.9700
C21 H21B 0.9700
C21 H21A 0.9700
C26 H26B 0.9600
C26 H26A 0.9600
C26 H26C 0.9600

loop_
_geom_torsion_atom_site_label_1
_geom_torsion_atom_site_label_2
_geom_torsion_atom_site_label_3
_geom_torsion_atom_site_label_4
_geom_torsion
C26 O4 C25 O3 3.1(4)
C26 O4 C25 C1 -177.5(2)
C4 O1 C8 C9 -179.0(3)
C4 O1 C8 C7 -0.2(3)
O3 C25 C1 C6 8.5(4)
O4 C25 C1 C6 -170.8(2)
O3 C25 C1 C2 -171.4(3)
O4 C25 C1 C2 9.2(4)
C15 C14 C20 C19 -178.7(2)
C13 C14 C20 C19 60.0(3)
C15 C14 C20 C21 -55.8(3)
C13 C14 C20 C21 -177.1(2)
C23 C19 C20 C14 174.8(2)
C18 C19 C20 C14 -61.5(3)
C24 C19 C20 C14 62.1(3)
C23 C19 C20 C21 41.6(3)
C18 C19 C20 C21 165.2(2)
C24 C19 C20 C21 -71.2(3)
C4 C3 C2 C1 -0.1(5)
C6 C1 C2 C3 0.1(4)
C25 C1 C2 C3 -180.0(3)
C7 C12 C11 C10 0.8(4)
C7 C12 C11 C13 178.3(2)
C18 C19 C23 O2 33.2(4)
C20 C19 C23 O2 152.1(3)
C24 C19 C23 O2 -89.4(3)
C18 C19 C23 C22 -145.1(3)
C20 C19 C23 C22 -26.2(3)
C24 C19 C23 C22 92.3(3)
C2 C1 C6 C5 0.7(4)
C25 C1 C6 C5 -179.2(2)
C1 C6 C5 C4 -1.5(4)
C1 C6 C5 C7 178.2(3)
C9 C8 C7 C12 0.6(4)
O1 C8 C7 C12 -178.2(2)
C9 C8 C7 C5 179.0(3)
O1 C8 C7 C5 0.2(3)
C11 C12 C7 C8 -1.2(4)
C11 C12 C7 C5 -179.0(3)
C6 C5 C7 C8 -179.8(3)
C4 C5 C7 C8 0.0(3)
C6 C5 C7 C12 -1.8(5)
C4 C5 C7 C12 178.0(3)
C18 C17 C13 C11 -178.9(2)
C18 C17 C13 C14 53.3(3)
C12 C11 C13 C17 32.9(4)
C10 C11 C13 C17 -149.5(3)
C12 C11 C13 C14 160.6(2)
C10 C11 C13 C14 -21.9(4)
C20 C14 C13 C17 -55.1(3)
C15 C14 C13 C17 -179.9(2)
C20 C14 C13 C11 176.9(2)
C15 C14 C13 C11 52.2(3)
C12 C11 C10 C9 0.2(4)
C13 C11 C10 C9 -177.4(2)
C12 C11 C10 C16 -178.9(3)
C13 C11 C10 C16 3.6(4)
C15 C16 C10 C9 164.6(2)
C15 C16 C10 C11 -16.4(4)
C7 C8 C9 C10 0.3(4)
O1 C8 C9 C10 179.0(2)
C11 C10 C9 C8 -0.7(4)
C16 C10 C9 C8 178.4(3)
C2 C3 C4 O1 -178.6(3)
C2 C3 C4 C5 -0.8(5)
C8 O1 C4 C3 178.2(3)
C8 O1 C4 C5 0.2(3)
C6 C5 C4 C3 1.6(4)
C7 C5 C4 C3 -178.2(3)
C6 C5 C4 O1 179.7(2)
C7 C5 C4 O1 -0.1(3)
C23 C19 C18 C17 171.3(2)
C20 C19 C18 C17 55.9(3)
C24 C19 C18 C17 -69.1(3)
C13 C17 C18 C19 -53.3(4)
O2 C23 C22 C21 -177.5(3)
C19 C23 C22 C21 0.8(3)
C20 C14 C15 C16 173.4(2)
C13 C14 C15 C16 -65.7(3)
C10 C16 C15 C14 47.2(3)
C23 C22 C21 C20 24.8(3)
C14 C20 C21 C22 -168.3(2)
C19 C20 C21 C22 -41.1(3)
